data_2000873
loop_
_publ_author_name
'Jones, P. G.'
'Schmidt-B\"ase, K.'
'Edwards, M. R.'
'Kirby, A. J.'

_publ_section_title
;
 Bond length and reactivity. Structure of 2-<i>endo</i>-bornyl
 <i>p</i>-toluenesulfonate
;
_journal_issue 5
_journal_name_full 'Acta Crystallographica Section C'
_journal_page_first 826
_journal_page_last 829
_journal_paper_doi 10.1107/S0108270191012143
_journal_volume 48
_journal_year 1992
_chemical_formula_sum 'C17 H24 O3 S'
_chemical_formula_weight 308.45
_space_group_IT_number 2
_space_group_name_Hall '-P 1'
_space_group_name_H-M_alt 'P -1'
_symmetry_cell_setting triclinic
_symmetry_space_group_name_Hall '-P 1'
_symmetry_space_group_name_H-M 'P -1'
_cell_angle_alpha 112.84(2)
_cell_angle_beta 105.10(2)
_cell_angle_gamma 93.56(2)
_cell_formula_units_Z 2
_cell_length_a 7.9995(14)
_cell_length_b 9.870(2)
_cell_length_c 11.975(2)
_cell_volume 827.0(3)
_diffrn_radiation_type Mo
_diffrn_radiation_wavelength 0.71069
_exptl_absorpt_coefficient_mu 0.19
_exptl_crystal_density_diffrn 1.238
_exptl_crystal_F_000 332
_cod_data_source_file ha0049.cif
_cod_data_source_block ha0049b
_cod_original_cell_volume 826.9
_cod_original_formula_sum 'C17 H24 O3 S1'
_cod_database_code 2000873

loop_
_space_group_symop_id
_space_group_symop_operation_xyz
1 x,y,z
2 -x,-y,-z

loop_
_atom_site_label
_atom_site_fract_x
_atom_site_fract_y
_atom_site_fract_z
_atom_site_U_iso_or_equiv
S .41410(10) .62290(10) .33080(10) .0550(10)
C(1) .6172(3) .3138(2) .1379(2) .0480(10)
C(2) .6453(3) .4699(2) .2458(2) .0470(10)
C(3) .8269(3) .4886(3) .3419(2) .0580(10)
C(4) .8846(3) .3417(3) .2763(2) .0650(10)
C(5) .7702(4) .2197(3) .2887(3) .078(2)
C(6) .5890(4) .1999(3) .1935(3) .0730(10)
C(7) .8096(3) .3073(2) .1333(2) .0540(10)
C(8) .8855(4) .4240(3) .0972(2) .0660(10)
C(9) .8314(4) .1537(3) .0434(3) .081(2)
C(10) .4750(4) .2894(3) .0184(2) .0750(10)
O(1) .5042(2) .4813(2) .30480(10) .0560(10)
O(2) .3592(2) .6485(2) .2192(2) .0770(10)
O(3) .2863(2) .5940(2) .3864(2) .0760(10)
C(11) .5819(3) .7721(2) .4463(2) .0450(10)
C(12) .6499(3) .7754(2) .5656(2) .0520(10)
C(13) .7767(3) .8939(2) .6585(2) .0550(10)
C(14) .8394(3) 1.0113(2) .6346(2) .0540(10)
C(15) .7695(3) 1.0042(3) .5136(3) .0640(10)
C(16) .6418(3) .8873(3) .4203(2) .0570(10)
C(17) .9779(4) 1.1399(3) .7365(3) .0780(10)
H(2) .6426 .5471 .2158 ?
H(3a) .8161 .5002 .4230 ?
H(3b) .9076 .5726 .3533 ?
H(4) 1.0088 .3454 .3083 ?
H(5a) .7635 .2521 .3738 ?
H(5b) .8157 .1283 .2658 ?
H(6a) .5543 .0999 .1277 ?
H(6b) .5011 .2220 .2362 ?
H(8a) .8784 .5256 .1464 ?
H(8b) .8209 .3952 .0093 ?
H(8c) 1.0065 .4157 .1051 ?
H(9a) .7852 .0758 .0623 ?
H(9b) .9559 .1584 .0583 ?
H(9c) .7747 .1329 -.0442 ?
H(10a) .4616 .1899 -.0455 ?
H(10b) .5076 .3606 -.0120 ?
H(10c) .3656 .3038 .0364 ?
H(12) .6088 .6953 .5840 ?
H(13) .8231 .8956 .7416 ?
H(15) .8114 1.0833 .4944 ?
H(16) .5945 .8857 .3373 ?
H(17a) 1.0008 1.1948 .6896 ?
H(17b) 1.0854 1.1142 .7743 ?
H(17c) .9322 1.2002 .8022 ?
